data_7122588
loop_
_publ_author_name
'Ueno, Atsushi'
'M\"oricke, Jennifer'
'Daniliuc, Constantin G.'
'Kehr, Gerald'
'Erker, Gerhard'

_publ_section_title
;
 Phosphirenium borate betaines from alkynylphosphanes and the
 halogeno-B(C<sub>6</sub>F<sub>5</sub>)<sub>2</sub> reagents.
;
_journal_issue 97
_journal_name_full 'Chemical communications (Cambridge, England)'
_journal_page_first 13746
_journal_page_last 13749
_journal_paper_doi 10.1039/c8cc07189f
_journal_volume 54
_journal_year 2018
_chemical_formula_sum 'C35 H31 B Cl F10 P Si'
_chemical_formula_weight 746.92
_space_group_crystal_system monoclinic
_space_group_IT_number 14
_space_group_name_Hall '-P 2yn'
_space_group_name_H-M_alt 'P 1 21/n 1'
_symmetry_space_group_name_Hall '-P 2yn'
_symmetry_space_group_name_H-M 'P 1 21/n 1'
_atom_sites_solution_hydrogens geom
_audit_creation_method 'APEX3 v2016.1-0'
_audit_update_record
;
2018-09-03 deposited with the CCDC.
2018-11-08 downloaded from the CCDC.
;
_cell_angle_alpha 90
_cell_angle_beta 97.9540(10)
_cell_angle_gamma 90
_cell_formula_units_Z 4
_cell_length_a 10.9107(4)
_cell_length_b 17.0092(6)
_cell_length_c 18.4957(6)
_cell_measurement_reflns_used 9969
_cell_measurement_temperature 100.(2)
_cell_measurement_theta_max 27.4719
_cell_measurement_theta_min 2.3754
_cell_volume 3399.5(2)
_computing_cell_refinement 'SAINT V8.37A (Bruker AXS Inc., 2015)'
_computing_data_collection
;

APEX3 v2016.1-0 (Bruker AXS Inc., 2016)
;
_computing_data_reduction 'SAINT V8.37A (Bruker AXS Inc., 2015)'
_computing_molecular_graphics 'XP (Sheldrick, 2014)'
_computing_publication_material 'SHELXL-2014/7 (Sheldrick, 2014)'
_computing_structure_refinement 'SHELXL-2014/7 (Sheldrick, 2014)'
_computing_structure_solution 'SHELXL-2014/7 (Sheldrick, 2014)'
_diffrn_ambient_temperature 100.(2)
_diffrn_detector_area_resol_mean 10.4167
_diffrn_measured_fraction_theta_full 0.999
_diffrn_measured_fraction_theta_max 0.999
_diffrn_measurement_device_type 'Bruker D8 Venture PHOTON 100 CMOS'
_diffrn_measurement_method 'omega and phi scans'
_diffrn_radiation_monochromator 'MX mirror'
_diffrn_radiation_type 'Mo K\a'
_diffrn_radiation_wavelength 0.71073
_diffrn_reflns_av_R_equivalents 0.0657
_diffrn_reflns_av_unetI/netI 0.0300
_diffrn_reflns_limit_h_max 13
_diffrn_reflns_limit_h_min -13
_diffrn_reflns_limit_k_max 21
_diffrn_reflns_limit_k_min -21
_diffrn_reflns_limit_l_max 23
_diffrn_reflns_limit_l_min -23
_diffrn_reflns_number 78562
_diffrn_reflns_theta_full 26.73
_diffrn_reflns_theta_max 26.73
_diffrn_reflns_theta_min 2.22
_diffrn_source 'Mo ImS'
_diffrn_source_type 'micro focus tube'
_exptl_absorpt_coefficient_mu 0.276
_exptl_absorpt_correction_T_max 0.96
_exptl_absorpt_correction_T_min 0.90
_exptl_absorpt_correction_type multi-scan
_exptl_absorpt_process_details
;
Bruker AXS (2014). SADABS, Version 2014/5, Bruker AXS Inc., Madison, Wisconsin,
USA.
;
_exptl_crystal_colour colourless
_exptl_crystal_density_diffrn 1.459
_exptl_crystal_density_method 'not measured'
_exptl_crystal_description prism
_exptl_crystal_F_000 1528
_exptl_crystal_size_max 0.187
_exptl_crystal_size_mid 0.153
_exptl_crystal_size_min 0.129
_refine_diff_density_max 0.306
_refine_diff_density_min -0.318
_refine_ls_extinction_method none
_refine_ls_goodness_of_fit_ref 1.026
_refine_ls_hydrogen_treatment constr
_refine_ls_matrix_type full
_refine_ls_number_parameters 451
_refine_ls_number_reflns 7216
_refine_ls_number_restraints 0
_refine_ls_restrained_S_all 1.026
_refine_ls_R_factor_all 0.0524
_refine_ls_R_factor_gt 0.0355
_refine_ls_shift/su_max 0.001
_refine_ls_shift/su_mean 0.000
_refine_ls_structure_factor_coef Fsqd
_refine_ls_weighting_details 'w=1/[\s^2^(Fo^2^)+(0.0336P)^2^+2.6766P] where P=(Fo^2^+2Fc^2^)/3'
_refine_ls_weighting_scheme calc
_refine_ls_wR_factor_gt 0.0766
_refine_ls_wR_factor_ref 0.0832
_reflns_number_gt 5820
_reflns_number_total 7216
_reflns_threshold_expression 'I > 2\s(I)'
_cod_data_source_file c8cc07189f2.cif
_cod_data_source_block erk8890
_cod_depositor_comments 'Adding full bibliography for 7122588--7122592.cif.'
_cod_database_code 7122588

loop_
_space_group_symop_operation_xyz
'x, y, z'
'-x+1/2, y+1/2, -z+1/2'
'-x, -y, -z'
'x-1/2, -y-1/2, z-1/2'

loop_
_atom_site_type_symbol
_atom_site_label
_atom_site_fract_x
_atom_site_fract_y
_atom_site_fract_z
_atom_site_U_iso_or_equiv
_atom_site_adp_type
_atom_site_calc_flag
_atom_site_refinement_flags_adp
_atom_site_refinement_flags_posn
_atom_site_occupancy
B B1 0.59106(18) 0.45518(12) 0.30170(10) 0.0130(4) Uani d . . 1
C C1 0.46350(16) 0.49961(10) 0.27053(9) 0.0126(3) Uani d . . 1
Cl Cl1 0.68970(4) 0.52612(3) 0.36517(2) 0.01737(10) Uani d . . 1
P P1 0.36840(4) 0.58342(3) 0.27249(2) 0.01097(10) Uani d . . 1
Si Si1 0.30433(4) 0.43844(3) 0.13382(2) 0.01309(11) Uani d . . 1
C C2 0.37246(16) 0.50155(10) 0.21390(9) 0.0123(3) Uani d . . 1
C C3 0.14118(17) 0.46976(11) 0.10436(10) 0.0183(4) Uani d . . 1
H H3A 0.1405 0.5223 0.0825 0.027 Uiso calc U R 1
H H3B 0.0964 0.471 0.1468 0.027 Uiso calc U R 1
H H3C 0.1009 0.4324 0.0683 0.027 Uiso calc U R 1
C C4 0.40011(17) 0.44758(11) 0.05817(9) 0.0186(4) Uani d . . 1
H H4A 0.4874 0.4394 0.0774 0.028 Uiso calc U R 1
H H4B 0.3893 0.5002 0.0366 0.028 Uiso calc U R 1
H H4C 0.3738 0.408 0.0207 0.028 Uiso calc U R 1
C C5 0.31540(18) 0.33583(10) 0.16921(10) 0.0195(4) Uani d . . 1
H H5A 0.2817 0.2995 0.1303 0.029 Uiso calc U R 1
H H5B 0.268 0.3311 0.2103 0.029 Uiso calc U R 1
H H5C 0.4023 0.3228 0.1856 0.029 Uiso calc U R 1
C C11 0.41948(16) 0.67939(10) 0.24795(9) 0.0126(3) Uani d . . 1
C C12 0.46268(16) 0.73134(10) 0.30530(9) 0.0137(4) Uani d . . 1
C C13 0.48650(16) 0.80905(10) 0.28822(10) 0.0159(4) Uani d . . 1
H H13 0.5159 0.8441 0.3267 0.019 Uiso calc U R 1
C C14 0.46887(16) 0.83732(10) 0.21700(10) 0.0161(4) Uani d . . 1
C C15 0.43408(17) 0.78363(10) 0.16119(9) 0.0162(4) Uani d . . 1
H H15 0.4264 0.8013 0.112 0.019 Uiso calc U R 1
C C16 0.41006(16) 0.70500(10) 0.17457(9) 0.0141(4) Uani d . . 1
C C17 0.48450(18) 0.70610(11) 0.38426(9) 0.0178(4) Uani d . . 1
H H17A 0.5357 0.7454 0.413 0.027 Uiso calc U R 1
H H17B 0.527 0.6552 0.3882 0.027 Uiso calc U R 1
H H17C 0.4049 0.7013 0.4028 0.027 Uiso calc U R 1
C C18 0.48464(18) 0.92318(10) 0.20072(11) 0.0209(4) Uani d . . 1
H H18A 0.5103 0.9288 0.1523 0.031 Uiso calc U R 1
H H18B 0.5479 0.9459 0.2375 0.031 Uiso calc U R 1
H H18C 0.4059 0.9506 0.2017 0.031 Uiso calc U R 1
C C19 0.37852(19) 0.65024(11) 0.11031(9) 0.0194(4) Uani d . . 1
H H19A 0.3741 0.6802 0.0648 0.029 Uiso calc U R 1
H H19B 0.2984 0.6253 0.1131 0.029 Uiso calc U R 1
H H19C 0.4426 0.6097 0.1114 0.029 Uiso calc U R 1
C C21 0.24813(16) 0.59076(10) 0.33014(9) 0.0115(3) Uani d . . 1
C C22 0.13373(16) 0.62458(10) 0.30004(9) 0.0130(3) Uani d . . 1
C C23 0.04094(17) 0.63337(10) 0.34400(9) 0.0147(4) Uani d . . 1
H H23 -0.0361 0.6555 0.3236 0.018 Uiso calc U R 1
C C24 0.05777(17) 0.61049(10) 0.41727(9) 0.0158(4) Uani d . . 1
C C25 0.16965(17) 0.57654(10) 0.44532(9) 0.0156(4) Uani d . . 1
H H25 0.1813 0.5598 0.4948 0.019 Uiso calc U R 1
C C26 0.26596(16) 0.56597(10) 0.40391(9) 0.0139(4) Uani d . . 1
C C27 0.10862(17) 0.65212(11) 0.22155(9) 0.0172(4) Uani d . . 1
H H27A 0.021 0.6659 0.2095 0.026 Uiso calc U R 1
H H27B 0.129 0.6099 0.1892 0.026 Uiso calc U R 1
H H27C 0.1597 0.6983 0.2152 0.026 Uiso calc U R 1
C C28 -0.04203(18) 0.62380(13) 0.46477(10) 0.0246(4) Uani d . . 1
H H28A -0.0371 0.5829 0.5024 0.037 Uiso calc U R 1
H H28B -0.1233 0.6217 0.4347 0.037 Uiso calc U R 1
H H28C -0.0306 0.6755 0.4881 0.037 Uiso calc U R 1
C C29 0.38409(17) 0.53086(11) 0.44254(9) 0.0177(4) Uani d . . 1
H H29A 0.4188 0.5657 0.4824 0.027 Uiso calc U R 1
H H29B 0.4437 0.5247 0.4079 0.027 Uiso calc U R 1
H H29C 0.3665 0.4793 0.4625 0.027 Uiso calc U R 1
C C31 0.65878(16) 0.43869(11) 0.22923(9) 0.0152(4) Uani d . . 1
C C32 0.70159(17) 0.50103(11) 0.19022(9) 0.0173(4) Uani d . . 1
F F32 0.68686(11) 0.57588(6) 0.21156(6) 0.0246(3) Uani d . . 1
C C33 0.75897(17) 0.49150(12) 0.12848(10) 0.0213(4) Uani d . . 1
F F33 0.80273(11) 0.55422(7) 0.09564(6) 0.0316(3) Uani d . . 1
C C34 0.76978(17) 0.41742(13) 0.10018(10) 0.0226(4) Uani d . . 1
F F34 0.82477(11) 0.40670(8) 0.04017(6) 0.0324(3) Uani d . . 1
C C35 0.72502(17) 0.35395(12) 0.13446(10) 0.0200(4) Uani d . . 1
F F35 0.73366(11) 0.28140(7) 0.10684(6) 0.0297(3) Uani d . . 1
C C36 0.67264(16) 0.36542(11) 0.19780(9) 0.0159(4) Uani d . . 1
F F36 0.63251(10) 0.29931(6) 0.22783(6) 0.0214(2) Uani d . . 1
C C41 0.57433(17) 0.37729(10) 0.35109(9) 0.0142(4) Uani d . . 1
C C42 0.67893(18) 0.33425(11) 0.38031(10) 0.0183(4) Uani d . . 1
F F42 0.79113(10) 0.35564(7) 0.36415(6) 0.0254(3) Uani d . . 1
C C43 0.67601(19) 0.26893(11) 0.42433(10) 0.0214(4) Uani d . . 1
F F43 0.78078(12) 0.23049(7) 0.45001(6) 0.0335(3) Uani d . . 1
C C44 0.5638(2) 0.24340(11) 0.44166(9) 0.0215(4) Uani d . . 1
F F44 0.55792(13) 0.17859(6) 0.48277(6) 0.0315(3) Uani d . . 1
C C45 0.45801(18) 0.28402(11) 0.41589(9) 0.0187(4) Uani d . . 1
F F45 0.34825(11) 0.25965(7) 0.43309(6) 0.0280(3) Uani d . . 1
C C46 0.46465(17) 0.34897(10) 0.37084(9) 0.0155(4) Uani d . . 1
F F46 0.35516(10) 0.38367(6) 0.34644(6) 0.0206(2) Uani d . . 1

loop_
_atom_site_aniso_label
_atom_site_aniso_U_11
_atom_site_aniso_U_22
_atom_site_aniso_U_33
_atom_site_aniso_U_12
_atom_site_aniso_U_13
_atom_site_aniso_U_23
B1 0.0147(10) 0.0138(10) 0.0106(8) -0.0004(8) 0.0019(7) 0.0009(7)
C1 0.0162(9) 0.0114(8) 0.0110(8) -0.0015(7) 0.0051(7) 0.0014(6)
Cl1 0.0170(2) 0.0191(2) 0.01497(19) -0.00256(17) -0.00147(16) -0.00058(17)
P1 0.0138(2) 0.0111(2) 0.00782(19) -0.00003(17) 0.00080(16) 0.00051(16)
Si1 0.0153(2) 0.0129(2) 0.0108(2) -0.00126(19) 0.00093(18) -0.00180(18)
C2 0.0158(9) 0.0105(8) 0.0110(8) -0.0001(7) 0.0033(6) 0.0022(7)
C3 0.0178(9) 0.0180(9) 0.0180(9) -0.0017(7) -0.0015(7) -0.0025(7)
C4 0.0206(10) 0.0223(10) 0.0132(8) -0.0007(8) 0.0028(7) -0.0028(7)
C5 0.0191(10) 0.0153(9) 0.0236(9) -0.0010(7) 0.0017(8) -0.0008(8)
C11 0.0129(9) 0.0118(8) 0.0133(8) 0.0006(7) 0.0020(6) 0.0009(7)
C12 0.0116(9) 0.0148(9) 0.0147(8) 0.0005(7) 0.0017(7) -0.0017(7)
C13 0.0125(9) 0.0153(9) 0.0198(9) -0.0003(7) 0.0017(7) -0.0041(7)
C14 0.0114(9) 0.0134(9) 0.0240(9) -0.0005(7) 0.0036(7) 0.0006(7)
C15 0.0185(9) 0.0164(9) 0.0145(8) 0.0010(7) 0.0046(7) 0.0037(7)
C16 0.0147(9) 0.0153(9) 0.0128(8) 0.0012(7) 0.0039(7) 0.0005(7)
C17 0.0224(10) 0.0182(9) 0.0117(8) -0.0023(8) -0.0013(7) -0.0028(7)
C18 0.0220(10) 0.0136(9) 0.0276(10) 0.0003(8) 0.0054(8) 0.0007(8)
C19 0.0311(11) 0.0169(9) 0.0106(8) -0.0019(8) 0.0040(7) 0.0018(7)
C21 0.0137(9) 0.0100(8) 0.0109(8) -0.0017(7) 0.0020(6) -0.0015(6)
C22 0.0177(9) 0.0092(8) 0.0115(8) -0.0026(7) -0.0004(7) -0.0006(6)
C23 0.0152(9) 0.0133(9) 0.0151(8) 0.0005(7) 0.0003(7) -0.0016(7)
C24 0.0182(9) 0.0151(9) 0.0146(8) -0.0035(7) 0.0040(7) -0.0043(7)
C25 0.0207(9) 0.0165(9) 0.0092(8) -0.0035(7) 0.0008(7) 0.0000(7)
C26 0.0176(9) 0.0130(9) 0.0102(8) -0.0023(7) -0.0007(7) -0.0009(7)
C27 0.0194(10) 0.0188(9) 0.0129(8) 0.0036(7) 0.0005(7) 0.0018(7)
C28 0.0200(10) 0.0352(12) 0.0198(9) -0.0014(9) 0.0072(8) -0.0040(9)
C29 0.0200(10) 0.0225(10) 0.0101(8) 0.0028(8) 0.0004(7) 0.0030(7)
C31 0.0109(8) 0.0216(9) 0.0123(8) 0.0021(7) -0.0009(7) 0.0018(7)
C32 0.0169(9) 0.0189(9) 0.0156(8) 0.0011(7) 0.0004(7) 0.0028(7)
F32 0.0342(7) 0.0174(6) 0.0231(6) 0.0000(5) 0.0068(5) 0.0056(5)
C33 0.0155(9) 0.0322(11) 0.0161(9) -0.0008(8) 0.0014(7) 0.0108(8)
F33 0.0327(7) 0.0396(7) 0.0242(6) -0.0047(6) 0.0096(5) 0.0150(5)
C34 0.0143(9) 0.0421(12) 0.0119(8) 0.0067(8) 0.0031(7) 0.0015(8)
F34 0.0272(7) 0.0564(8) 0.0157(5) 0.0052(6) 0.0100(5) 0.0007(5)
C35 0.0165(9) 0.0260(10) 0.0172(9) 0.0050(8) 0.0012(7) -0.0039(8)
F35 0.0307(7) 0.0334(7) 0.0261(6) 0.0052(5) 0.0077(5) -0.0121(5)
C36 0.0138(9) 0.0189(9) 0.0147(8) 0.0008(7) 0.0007(7) 0.0024(7)
F36 0.0264(6) 0.0167(5) 0.0222(5) -0.0008(5) 0.0074(5) -0.0012(4)
C41 0.0192(9) 0.0138(9) 0.0093(8) 0.0005(7) 0.0009(7) -0.0007(7)
C42 0.0217(10) 0.0188(9) 0.0148(8) 0.0015(8) 0.0033(7) 0.0001(7)
F42 0.0175(6) 0.0318(6) 0.0273(6) 0.0075(5) 0.0047(5) 0.0091(5)
C43 0.0308(11) 0.0180(9) 0.0143(8) 0.0095(8) -0.0004(8) 0.0012(7)
F43 0.0392(7) 0.0306(7) 0.0297(6) 0.0193(6) 0.0012(5) 0.0117(5)
C44 0.0438(13) 0.0113(9) 0.0098(8) -0.0006(8) 0.0045(8) 0.0022(7)
F44 0.0597(9) 0.0150(6) 0.0210(6) 0.0021(6) 0.0095(6) 0.0071(5)
C45 0.0274(11) 0.0180(9) 0.0112(8) -0.0066(8) 0.0045(7) -0.0019(7)
F45 0.0338(7) 0.0291(6) 0.0221(6) -0.0141(5) 0.0071(5) 0.0045(5)
C46 0.0209(10) 0.0148(9) 0.0100(8) 0.0002(7) -0.0005(7) -0.0012(7)
F46 0.0160(6) 0.0265(6) 0.0189(5) -0.0023(4) 0.0010(4) 0.0052(5)

loop_
_atom_type_symbol
_atom_type_description
_atom_type_scat_dispersion_real
_atom_type_scat_dispersion_imag
_atom_type_scat_source
C C 0.0033 0.0016 'International Tables Vol C Tables 4.2.6.8 and 6.1.1.4'
H H 0.0000 0.0000 'International Tables Vol C Tables 4.2.6.8 and 6.1.1.4'
B B 0.0013 0.0007 'International Tables Vol C Tables 4.2.6.8 and 6.1.1.4'
F F 0.0171 0.0103 'International Tables Vol C Tables 4.2.6.8 and 6.1.1.4'
Si Si 0.0817 0.0704 'International Tables Vol C Tables 4.2.6.8 and 6.1.1.4'
P P 0.1023 0.0942 'International Tables Vol C Tables 4.2.6.8 and 6.1.1.4'
Cl Cl 0.1484 0.1585 'International Tables Vol C Tables 4.2.6.8 and 6.1.1.4'

loop_
_geom_angle_atom_site_label_1
_geom_angle_atom_site_label_2
_geom_angle_atom_site_label_3
_geom_angle
C1 B1 C41 114.88(15)
C1 B1 C31 104.53(13)
C41 B1 C31 114.57(15)
C1 B1 Cl1 107.93(12)
C41 B1 Cl1 105.42(11)
C31 B1 Cl1 109.33(12)
C2 C1 B1 142.92(16)
C2 C1 P1 67.81(10)
B1 C1 P1 148.02(13)
C1 P1 C2 44.56(8)
C1 P1 C11 121.50(8)
C2 P1 C11 121.58(8)
C1 P1 C21 123.01(8)
C2 P1 C21 119.87(8)
C11 P1 C21 111.17(8)
C5 Si1 C4 109.03(9)
C5 Si1 C3 112.53(9)
C4 Si1 C3 111.60(9)
C5 Si1 C2 104.87(8)
C4 Si1 C2 109.82(8)
C3 Si1 C2 108.76(8)
C1 C2 P1 67.63(10)
C1 C2 Si1 139.87(14)
P1 C2 Si1 152.13(11)
Si1 C3 H3A 109.5
Si1 C3 H3B 109.5
H3A C3 H3B 109.5
Si1 C3 H3C 109.5
H3A C3 H3C 109.5
H3B C3 H3C 109.5
Si1 C4 H4A 109.5
Si1 C4 H4B 109.5
H4A C4 H4B 109.5
Si1 C4 H4C 109.5
H4A C4 H4C 109.5
H4B C4 H4C 109.5
Si1 C5 H5A 109.5
Si1 C5 H5B 109.5
H5A C5 H5B 109.5
Si1 C5 H5C 109.5
H5A C5 H5C 109.5
H5B C5 H5C 109.5
C12 C11 C16 120.05(16)
C12 C11 P1 117.42(12)
C16 C11 P1 122.41(13)
C13 C12 C11 118.53(16)
C13 C12 C17 118.71(15)
C11 C12 C17 122.76(16)
C14 C13 C12 122.53(16)
C14 C13 H13 118.7
C12 C13 H13 118.7
C13 C14 C15 117.63(16)
C13 C14 C18 121.35(16)
C15 C14 C18 121.02(16)
C14 C15 C16 122.53(16)
C14 C15 H15 118.7
C16 C15 H15 118.7
C15 C16 C11 118.41(16)
C15 C16 C19 118.71(15)
C11 C16 C19 122.87(15)
C12 C17 H17A 109.5
C12 C17 H17B 109.5
H17A C17 H17B 109.5
C12 C17 H17C 109.5
H17A C17 H17C 109.5
H17B C17 H17C 109.5
C14 C18 H18A 109.5
C14 C18 H18B 109.5
H18A C18 H18B 109.5
C14 C18 H18C 109.5
H18A C18 H18C 109.5
H18B C18 H18C 109.5
C16 C19 H19A 109.5
C16 C19 H19B 109.5
H19A C19 H19B 109.5
C16 C19 H19C 109.5
H19A C19 H19C 109.5
H19B C19 H19C 109.5
C26 C21 C22 119.72(15)
C26 C21 P1 122.30(13)
C22 C21 P1 117.96(12)
C23 C22 C21 119.13(15)
C23 C22 C27 118.51(16)
C21 C22 C27 122.36(16)
C22 C23 C24 121.88(16)
C22 C23 H23 119.1
C24 C23 H23 119.1
C25 C24 C23 118.04(16)
C25 C24 C28 120.97(16)
C23 C24 C28 120.97(17)
C24 C25 C26 122.69(16)
C24 C25 H25 118.7
C26 C25 H25 118.7
C25 C26 C21 118.52(16)
C25 C26 C29 116.76(15)
C21 C26 C29 124.69(16)
C22 C27 H27A 109.5
C22 C27 H27B 109.5
H27A C27 H27B 109.5
C22 C27 H27C 109.5
H27A C27 H27C 109.5
H27B C27 H27C 109.5
C24 C28 H28A 109.5
C24 C28 H28B 109.5
H28A C28 H28B 109.5
C24 C28 H28C 109.5
H28A C28 H28C 109.5
H28B C28 H28C 109.5
C26 C29 H29A 109.5
C26 C29 H29B 109.5
H29A C29 H29B 109.5
C26 C29 H29C 109.5
H29A C29 H29C 109.5
H29B C29 H29C 109.5
C36 C31 C32 113.58(16)
C36 C31 B1 125.51(16)
C32 C31 B1 120.79(16)
F32 C32 C33 115.92(16)
F32 C32 C31 120.18(16)
C33 C32 C31 123.90(18)
F33 C33 C34 119.96(17)
F33 C33 C32 120.51(18)
C34 C33 C32 119.53(17)
F34 C34 C35 120.10(18)
F34 C34 C33 120.63(18)
C35 C34 C33 119.27(17)
F35 C35 C34 119.82(16)
F35 C35 C36 120.61(17)
C34 C35 C36 119.56(18)
F36 C36 C35 115.12(16)
F36 C36 C31 120.82(15)
C35 C36 C31 124.05(17)
C46 C41 C42 113.85(16)
C46 C41 B1 126.65(16)
C42 C41 B1 119.45(16)
F42 C42 C43 116.31(16)
F42 C42 C41 119.31(16)
C43 C42 C41 124.36(18)
F43 C43 C44 120.24(17)
F43 C43 C42 120.77(18)
C44 C43 C42 118.99(17)
F44 C44 C45 120.33(18)
F44 C44 C43 120.20(18)
C45 C44 C43 119.47(16)
F45 C45 C44 119.71(16)
F45 C45 C46 120.51(17)
C44 C45 C46 119.77(17)
F46 C46 C41 121.04(15)
F46 C46 C45 115.43(16)
C41 C46 C45 123.53(17)

loop_
_geom_bond_atom_site_label_1
_geom_bond_atom_site_label_2
_geom_bond_distance
B1 C1 1.618(3)
B1 C41 1.634(3)
B1 C31 1.642(3)
B1 Cl1 1.909(2)
C1 C2 1.340(2)
C1 P1 1.7666(18)
P1 C2 1.7687(17)
P1 C11 1.8032(18)
P1 C21 1.8060(17)
Si1 C5 1.8621(18)
Si1 C4 1.8652(18)
Si1 C3 1.8657(19)
Si1 C2 1.8959(17)
C3 H3A 0.98
C3 H3B 0.98
C3 H3C 0.98
C4 H4A 0.98
C4 H4B 0.98
C4 H4C 0.98
C5 H5A 0.98
C5 H5B 0.98
C5 H5C 0.98
C11 C12 1.411(2)
C11 C16 1.415(2)
C12 C13 1.392(2)
C12 C17 1.509(2)
C13 C14 1.391(3)
C13 H13 0.95
C14 C15 1.391(3)
C14 C18 1.506(2)
C15 C16 1.392(2)
C15 H15 0.95
C16 C19 1.512(2)
C17 H17A 0.98
C17 H17B 0.98
C17 H17C 0.98
C18 H18A 0.98
C18 H18B 0.98
C18 H18C 0.98
C19 H19A 0.98
C19 H19B 0.98
C19 H19C 0.98
C21 C26 1.416(2)
C21 C22 1.416(2)
C22 C23 1.391(2)
C22 C27 1.514(2)
C23 C24 1.397(2)
C23 H23 0.95
C24 C25 1.385(3)
C24 C28 1.508(3)
C25 C26 1.395(2)
C25 H25 0.95
C26 C29 1.508(2)
C27 H27A 0.98
C27 H27B 0.98
C27 H27C 0.98
C28 H28A 0.98
C28 H28B 0.98
C28 H28C 0.98
C29 H29A 0.98
C29 H29B 0.98
C29 H29C 0.98
C31 C36 1.392(3)
C31 C32 1.399(3)
C32 F32 1.349(2)
C32 C33 1.386(3)
C33 F33 1.347(2)
C33 C34 1.376(3)
C34 F34 1.345(2)
C34 C35 1.375(3)
C35 F35 1.344(2)
C35 C36 1.386(2)
C36 F36 1.354(2)
C41 C46 1.385(3)
C41 C42 1.400(3)
C42 F42 1.350(2)
C42 C43 1.381(3)
C43 F43 1.345(2)
C43 C44 1.378(3)
C44 F44 1.346(2)
C44 C45 1.373(3)
C45 F45 1.346(2)
C45 C46 1.392(2)
C46 F46 1.353(2)

loop_
_geom_torsion_atom_site_label_1
_geom_torsion_atom_site_label_2
_geom_torsion_atom_site_label_3
_geom_torsion_atom_site_label_4
_geom_torsion
C41 B1 C1 C2 -89.3(3)
C31 B1 C1 C2 37.1(3)
Cl1 B1 C1 C2 153.4(2)
C41 B1 C1 P1 111.3(2)
C31 B1 C1 P1 -122.3(2)
Cl1 B1 C1 P1 -6.0(3)
B1 C1 P1 C2 166.8(3)
C2 C1 P1 C11 -104.66(12)
B1 C1 P1 C11 62.1(3)
C2 C1 P1 C21 100.76(12)
B1 C1 P1 C21 -92.5(2)
B1 C1 C2 P1 -168.4(3)
B1 C1 C2 Si1 17.3(4)
P1 C1 C2 Si1 -174.3(2)
C11 P1 C2 C1 104.48(12)
C21 P1 C2 C1 -108.19(12)
C1 P1 C2 Si1 172.1(3)
C11 P1 C2 Si1 -83.4(2)
C21 P1 C2 Si1 63.9(2)
C5 Si1 C2 C1 36.8(2)
C4 Si1 C2 C1 -80.3(2)
C3 Si1 C2 C1 157.3(2)
C5 Si1 C2 P1 -131.9(2)
C4 Si1 C2 P1 111.1(2)
C3 Si1 C2 P1 -11.3(2)
C1 P1 C11 C12 -100.98(15)
C2 P1 C11 C12 -153.82(13)
C21 P1 C11 C12 56.31(15)
C1 P1 C11 C16 83.10(16)
C2 P1 C11 C16 30.27(18)
C21 P1 C11 C16 -119.61(15)
C16 C11 C12 C13 4.7(3)
P1 C11 C12 C13 -171.28(13)
C16 C11 C12 C17 -175.06(16)
P1 C11 C12 C17 8.9(2)
C11 C12 C13 C14 0.3(3)
C17 C12 C13 C14 -179.94(17)
C12 C13 C14 C15 -4.4(3)
C12 C13 C14 C18 174.55(17)
C13 C14 C15 C16 3.7(3)
C18 C14 C15 C16 -175.28(17)
C14 C15 C16 C11 1.1(3)
C14 C15 C16 C19 -177.23(17)
C12 C11 C16 C15 -5.4(3)
P1 C11 C16 C15 170.41(14)
C12 C11 C16 C19 172.88(17)
P1 C11 C16 C19 -11.3(2)
C1 P1 C21 C26 43.47(18)
C2 P1 C21 C26 96.12(15)
C11 P1 C21 C26 -113.42(15)
C1 P1 C21 C22 -138.22(13)
C2 P1 C21 C22 -85.57(15)
C11 P1 C21 C22 64.89(15)
C26 C21 C22 C23 0.5(2)
P1 C21 C22 C23 -177.86(13)
C26 C21 C22 C27 -179.87(16)
P1 C21 C22 C27 1.8(2)
C21 C22 C23 C24 0.6(3)
C27 C22 C23 C24 -179.00(16)
C22 C23 C24 C25 -1.6(3)
C22 C23 C24 C28 177.31(17)
C23 C24 C25 C26 1.3(3)
C28 C24 C25 C26 -177.51(17)
C24 C25 C26 C21 -0.2(3)
C24 C25 C26 C29 177.85(16)
C22 C21 C26 C25 -0.7(2)
P1 C21 C26 C25 177.58(13)
C22 C21 C26 C29 -178.62(16)
P1 C21 C26 C29 -0.3(2)
C1 B1 C31 C36 -109.36(18)
C41 B1 C31 C36 17.3(2)
Cl1 B1 C31 C36 135.30(16)
C1 B1 C31 C32 66.3(2)
C41 B1 C31 C32 -167.07(16)
Cl1 B1 C31 C32 -49.03(19)
C36 C31 C32 F32 175.71(15)
B1 C31 C32 F32 -0.5(2)
C36 C31 C32 C33 -3.5(3)
B1 C31 C32 C33 -179.68(16)
F32 C32 C33 F33 3.7(3)
C31 C32 C33 F33 -177.03(16)
F32 C32 C33 C34 -175.50(16)
C31 C32 C33 C34 3.8(3)
F33 C33 C34 F34 0.6(3)
C32 C33 C34 F34 179.81(16)
F33 C33 C34 C35 179.78(17)
C32 C33 C34 C35 -1.0(3)
F34 C34 C35 F35 -1.6(3)
C33 C34 C35 F35 179.18(17)
F34 C34 C35 C36 177.62(16)
C33 C34 C35 C36 -1.6(3)
F35 C35 C36 F36 -0.1(2)
C34 C35 C36 F36 -179.34(16)
F35 C35 C36 C31 -179.07(16)
C34 C35 C36 C31 1.7(3)
C32 C31 C36 F36 -178.13(15)
B1 C31 C36 F36 -2.2(3)
C32 C31 C36 C35 0.8(3)
B1 C31 C36 C35 176.73(17)
C1 B1 C41 C46 -3.2(2)
C31 B1 C41 C46 -124.25(18)
Cl1 B1 C41 C46 115.51(17)
C1 B1 C41 C42 179.60(15)
C31 B1 C41 C42 58.5(2)
Cl1 B1 C41 C42 -61.71(18)
C46 C41 C42 F42 179.18(15)
B1 C41 C42 F42 -3.3(2)
C46 C41 C42 C43 0.6(3)
B1 C41 C42 C43 178.16(17)
F42 C42 C43 F43 1.1(3)
C41 C42 C43 F43 179.68(16)
F42 C42 C43 C44 -178.86(16)
C41 C42 C43 C44 -0.2(3)
F43 C43 C44 F44 -1.8(3)
C42 C43 C44 F44 178.12(16)
F43 C43 C44 C45 179.02(16)
C42 C43 C44 C45 -1.1(3)
F44 C44 C45 F45 1.3(3)
C43 C44 C45 F45 -179.52(16)
F44 C44 C45 C46 -177.24(16)
C43 C44 C45 C46 1.9(3)
C42 C41 C46 F46 -179.33(15)
B1 C41 C46 F46 3.3(3)
C42 C41 C46 C45 0.3(3)
B1 C41 C46 C45 -177.02(16)
F45 C45 C46 F46 -0.5(2)
C44 C45 C46 F46 178.07(15)
F45 C45 C46 C41 179.86(16)
C44 C45 C46 C41 -1.6(3)
